data_7005531
loop_
_publ_author_name
'Wiggin, Seth B.'
'Hughes, Robert W.'
'Price, Daniel J.'
'Weller, Mark T.'

_publ_section_title
;
 Iron arsenate frameworks.
;
_journal_issue 27
_journal_name_full 'Dalton transactions (Cambridge, England : 2003)'
_journal_page_first 2935
_journal_page_last 2941
_journal_paper_doi 10.1039/b702847d
_journal_year 2007
_chemical_formula_moiety 'As2 Fe2 H4 O9'
_chemical_formula_sum 'As2 Fe2 H4 O9'
_chemical_formula_weight 409.57
_space_group_IT_number 14
_symmetry_cell_setting monoclinic
_symmetry_space_group_name_Hall '-P 2yn'
_symmetry_space_group_name_H-M 'P 1 21/n 1'
_audit_creation_date 2006-01-09T13:21:33-00:00
_audit_creation_method 'WinGX routine CIF_UPDATE'
_cell_angle_alpha 90
_cell_angle_beta 95.830(2)
_cell_angle_gamma 90
_cell_formula_units_Z 4
_cell_length_a 6.6108(2)
_cell_length_b 14.3741(5)
_cell_length_c 7.6321(2)
_cell_measurement_reflns_used 3604
_cell_measurement_temperature 120(2)
_cell_measurement_theta_max 27.485
_cell_measurement_theta_min 2.910
_cell_volume 721.48(4)
_computing_cell_refinement 'DENZO (Otwinowski & Minor, 1997) &COLLECT (Hooft, R.W.W., 1998)'
_computing_data_collection 'COLLECT (Hooft, R.W.W., 1998)'
_computing_data_reduction 'DENZO (Otwinowski & Minor, 1997) & COLLECT (Hooft, R.W.W., 1998)'
_computing_molecular_graphics 'DIAMOND V2.1a (Brandenburg, K., 1999)'
_computing_structure_refinement 'SHELXL-97 (Sheldrick, 1997)'
_diffrn_detector_area_resol_mean 9.091
_diffrn_measured_fraction_theta_full 0.997
_diffrn_measured_fraction_theta_max 0.997
_diffrn_measurement_device '95mm CCD camera on \k-goniostat'
_diffrn_measurement_device_type 'Bruker-Nonius KappaCCD area-detector'
_diffrn_measurement_method '\f & \w scans'
_diffrn_radiation_monochromator graphite
_diffrn_radiation_source 'Bruker-Nonius FR591 rotating anode'
_diffrn_radiation_type MoK\a
_diffrn_radiation_wavelength 0.71073
_diffrn_reflns_av_R_equivalents 0.0856
_diffrn_reflns_limit_h_max 8
_diffrn_reflns_limit_h_min -8
_diffrn_reflns_limit_k_max 18
_diffrn_reflns_limit_k_min -18
_diffrn_reflns_limit_l_max 9
_diffrn_reflns_limit_l_min -9
_diffrn_reflns_number 7380
_diffrn_reflns_theta_full 27.48
_diffrn_reflns_theta_max 27.48
_diffrn_reflns_theta_min 3.03
_diffrn_standards_number 0
_exptl_absorpt_coefficient_mu 13.148
_exptl_absorpt_correction_T_max 0.2684
_exptl_absorpt_correction_T_min 0.0838
_exptl_absorpt_correction_type multi-scan
_exptl_absorpt_process_details SORTAV
_exptl_crystal_colour colourless
_exptl_crystal_density_diffrn 3.771
_exptl_crystal_density_method 'not measured'
_exptl_crystal_description fragment
_exptl_crystal_F_000 776
_exptl_crystal_size_max 0.3
_exptl_crystal_size_mid 0.1
_exptl_crystal_size_min 0.1
_refine_diff_density_max 1.312
_refine_diff_density_min -1.879
_refine_ls_extinction_coef 0.0154(10)
_refine_ls_extinction_expression Fc^*^=kFc[1+0.001xFc^2^\l^3^/sin(2\q)]^-1/4^
_refine_ls_extinction_method SHELXL
_refine_ls_goodness_of_fit_ref 1.08
_refine_ls_hydrogen_treatment mixed
_refine_ls_matrix_type full
_refine_ls_number_parameters 131
_refine_ls_number_reflns 1648
_refine_ls_number_restraints 6
_refine_ls_restrained_S_all 1.08
_refine_ls_R_factor_gt 0.0326
_refine_ls_shift/su_max 0
_refine_ls_structure_factor_coef Fsqd
_refine_ls_weighting_details 'calc w=1/[\s^2^(Fo^2^)+(0.0520P)^2^+0.1974P] where P=(Fo^2^+2Fc^2^)/3'
_refine_ls_weighting_scheme calc
_refine_ls_wR_factor_ref 0.0833
_reflns_number_gt 1551
_reflns_number_total 1648
_reflns_threshold_expression >2sigma(I)
_cod_data_source_file b702847d.txt
_cod_data_source_block 1
_cod_depositor_comments
;
The following automatic conversions were performed:
'_symmetry_cell_setting' value 'Monoclinic' changed to 'monoclinic'
according to '/home/saulius/struct/CIF-dictionaries/cif_core.dic'
dictionary named 'cif_core.dic' version 2.4.1 from 2010-06-29.

Automatic conversion script
Id: cif_fix_enum 1527 2010-12-29 10:47:43Z saulius 
;
_cod_original_sg_symbol_H-M 'P 21/n'
_cod_database_code 7005531

loop_
_symmetry_equiv_pos_as_xyz
'x, y, z'
'-x+1/2, y+1/2, -z+1/2'
'-x, -y, -z'
'x-1/2, -y-1/2, z-1/2'

loop_
_atom_site_label
_atom_site_type_symbol
_atom_site_fract_x
_atom_site_fract_y
_atom_site_fract_z
_atom_site_U_iso_or_equiv
_atom_site_adp_type
_atom_site_occupancy
_atom_site_calc_flag
_atom_site_refinement_flags
_atom_site_disorder_group
_atom_site_disorder_assembly
As1 As 0.23900(5) 0.08107(2) 0.35033(5) 0.00310(15) Uani 1 d . . .
As2 As 0.43797(5) 0.18495(2) 0.06443(5) 0.00312(15) Uani 1 d . . .
Fe1 Fe 0.73874(7) 0.11359(4) 0.41513(7) 0.00385(17) Uani 1 d . . .
Fe2 Fe 0.45455(8) 0.24630(4) 0.64761(7) 0.00428(17) Uani 1 d . . .
O1 O 0.4314(4) 0.12533(18) 0.4838(3) 0.0053(5) Uani 1 d . . .
O2 O 0.1783(4) -0.02992(17) 0.3743(4) 0.0071(5) Uani 1 d . . .
O1W O 0.7557(4) 0.00045(19) 0.2348(4) 0.0101(6) Uani 1 d D . .
O3 O 0.0337(4) 0.14981(18) 0.3425(3) 0.0058(5) Uani 1 d . . .
O2W O 0.4295(4) 0.3453(2) 0.4361(4) 0.0122(6) Uani 1 d D . .
O4 O 0.3302(4) 0.08326(17) 0.1426(3) 0.0060(5) Uani 1 d . . .
O5 O 0.2701(4) 0.26984(18) 0.0922(3) 0.0063(5) Uani 1 d . . .
O6 O 0.6532(4) 0.20373(19) 0.1951(3) 0.0072(5) Uani 1 d . . .
O7 O 0.4688(4) 0.15536(18) -0.1411(3) 0.0071(5) Uani 1 d . . .
H1W H 0.867(4) -0.028(3) 0.243(6) 0.009 Uiso 1 d D . .
H2W H 0.667(4) -0.038(2) 0.193(5) 0.009 Uiso 1 d D . .
H3W H 0.340(6) 0.387(2) 0.448(6) 0.009 Uiso 1 d D . .
H4W H 0.430(6) 0.325(3) 0.331(3) 0.009 Uiso 1 d D . .

loop_
_atom_site_aniso_label
_atom_site_aniso_U_11
_atom_site_aniso_U_22
_atom_site_aniso_U_33
_atom_site_aniso_U_23
_atom_site_aniso_U_13
_atom_site_aniso_U_12
As1 0.0030(2) 0.0041(2) 0.0022(2) 0.00019(13) -0.00027(15) -0.00008(13)
As2 0.0033(2) 0.0043(2) 0.0017(2) -0.00001(13) -0.00019(15) 0.00013(13)
Fe1 0.0041(3) 0.0051(3) 0.0022(3) 0.00060(19) 0.0001(2) 0.00021(18)
Fe2 0.0047(3) 0.0051(3) 0.0028(3) -0.00005(19) -0.0004(2) -0.00003(18)
O1 0.0054(12) 0.0076(12) 0.0026(12) -0.0037(10) -0.0005(9) 0.0004(10)
O2 0.0087(12) 0.0048(12) 0.0075(13) 0.0000(10) -0.0010(10) -0.0005(10)
O1W 0.0078(13) 0.0072(13) 0.0149(15) -0.0056(12) -0.0004(11) 0.0009(11)
O3 0.0041(11) 0.0066(13) 0.0066(13) 0.0023(10) 0.0003(10) 0.0008(10)
O2W 0.0110(14) 0.0181(16) 0.0073(14) 0.0040(12) 0.0000(11) 0.0008(12)
O4 0.0068(12) 0.0057(13) 0.0056(13) 0.0006(10) 0.0010(10) -0.0023(10)
O5 0.0044(12) 0.0051(12) 0.0096(13) 0.0016(10) 0.0016(10) 0.0027(10)
O6 0.0054(12) 0.0108(13) 0.0047(12) 0.0009(11) -0.0025(9) -0.0017(11)
O7 0.0105(13) 0.0081(12) 0.0026(12) -0.0018(10) -0.0002(10) 0.0005(11)

loop_
_atom_type_symbol
_atom_type_description
_atom_type_scat_dispersion_real
_atom_type_scat_dispersion_imag
_atom_type_scat_source
As As 0.0499 2.0058 'International Tables Vol C Tables 4.2.6.8 and 6.1.1.4'
Fe Fe 0.3463 0.8444 'International Tables Vol C Tables 4.2.6.8 and 6.1.1.4'
H H 0 0 'International Tables Vol C Tables 4.2.6.8 and 6.1.1.4'
O O 0.0106 0.006 'International Tables Vol C Tables 4.2.6.8 and 6.1.1.4'

loop_
_geom_angle_atom_site_label_1
_geom_angle_atom_site_label_2
_geom_angle_atom_site_label_3
_geom_angle
_geom_angle_site_symmetry_1
_geom_angle_site_symmetry_3
_geom_angle_publ_flag
O2 As1 O1 118.42(13) . . ?
O2 As1 O3 111.53(12) . . ?
O1 As1 O3 111.13(13) . . ?
O2 As1 O4 103.07(12) . . ?
O1 As1 O4 103.54(12) . . ?
O3 As1 O4 108.00(12) . . ?
O7 As2 O6 115.23(12) . . ?
O7 As2 O5 116.93(13) . . ?
O6 As2 O5 109.91(13) . . ?
O7 As2 O4 101.60(13) . . ?
O6 As2 O4 106.33(12) . . ?
O5 As2 O4 105.42(12) . . ?
O2 Fe1 O1W 91.79(11) 3_656 . ?
O2 Fe1 O3 99.68(10) 3_656 1_655 ?
O1W Fe1 O3 84.83(10) . 1_655 ?
O2 Fe1 O5 87.89(10) 3_656 4_666 ?
O1W Fe1 O5 171.27(10) . 4_666 ?
O3 Fe1 O5 86.62(9) 1_655 4_666 ?
O2 Fe1 O6 179.11(11) 3_656 . ?
O1W Fe1 O6 89.00(11) . . ?
O3 Fe1 O6 79.97(9) 1_655 . ?
O5 Fe1 O6 91.27(10) 4_666 . ?
O2 Fe1 O1 92.25(10) 3_656 . ?
O1W Fe1 O1 109.15(10) . . ?
O3 Fe1 O1 161.42(10) 1_655 . ?
O5 Fe1 O1 79.58(9) 4_666 . ?
O6 Fe1 O1 87.88(10) . . ?
O7 Fe2 O3 84.85(10) 1_556 4_666 ?
O7 Fe2 O1 86.38(10) 1_556 . ?
O3 Fe2 O1 166.95(10) 4_666 . ?
O7 Fe2 O2W 176.91(11) 1_556 . ?
O3 Fe2 O2W 93.14(11) 4_666 . ?
O1 Fe2 O2W 95.98(11) . . ?
O7 Fe2 O6 92.78(10) 1_556 4_566 ?
O3 Fe2 O6 79.47(10) 4_666 4_566 ?
O1 Fe2 O6 110.63(10) . 4_566 ?
O2W Fe2 O6 84.54(10) . 4_566 ?
O7 Fe2 O5 96.60(10) 1_556 4_666 ?
O3 Fe2 O5 92.17(9) 4_666 4_666 ?
O1 Fe2 O5 79.25(10) . 4_666 ?
O2W Fe2 O5 85.81(10) . 4_666 ?
O6 Fe2 O5 166.85(10) 4_566 4_666 ?
As1 O1 Fe2 132.11(14) . . ?
As1 O1 Fe1 119.95(13) . . ?
Fe2 O1 Fe1 101.09(11) . . ?
As1 O2 Fe1 127.28(15) . 3_656 ?
Fe1 O1W H1W 115(3) . . ?
Fe1 O1W H2W 131(3) . . ?
H1W O1W H2W 107(3) . . ?
As1 O3 Fe2 125.30(13) . 4_565 ?
As1 O3 Fe1 127.03(14) . 1_455 ?
Fe2 O3 Fe1 100.65(10) 4_565 1_455 ?
Fe2 O2W H3W 113(3) . . ?
Fe2 O2W H4W 118(3) . . ?
H3W O2W H4W 114(4) . . ?
As1 O4 As2 120.72(14) . . ?
As2 O5 Fe1 120.69(13) . 4_565 ?
As2 O5 Fe2 127.22(14) . 4_565 ?
Fe1 O5 Fe2 99.89(10) 4_565 4_565 ?
As2 O6 Fe1 120.53(14) . . ?
As2 O6 Fe2 133.53(14) . 4_665 ?
Fe1 O6 Fe2 98.98(10) . 4_665 ?
As2 O7 Fe2 125.08(15) . 1_554 ?

loop_
_geom_bond_atom_site_label_1
_geom_bond_atom_site_label_2
_geom_bond_distance
_geom_bond_site_symmetry_2
_geom_bond_publ_flag
As1 O2 1.660(3) . ?
As1 O1 1.672(3) . ?
As1 O3 1.675(2) . ?
As1 O4 1.752(3) . ?
As2 O7 1.657(2) . ?
As2 O6 1.675(2) . ?
As2 O5 1.677(2) . ?
As2 O4 1.757(2) . ?
Fe1 O2 2.037(3) 3_656 ?
Fe1 O1W 2.141(3) . ?
Fe1 O3 2.145(2) 1_655 ?
Fe1 O5 2.149(3) 4_666 ?
Fe1 O6 2.150(3) . ?
Fe1 O1 2.156(3) . ?
Fe2 O7 2.071(3) 1_556 ?
Fe2 O3 2.135(3) 4_666 ?
Fe2 O1 2.138(3) . ?
Fe2 O2W 2.146(3) . ?
Fe2 O6 2.182(2) 4_566 ?
Fe2 O5 2.182(2) 4_666 ?
O2 Fe1 2.037(3) 3_656 ?
O1W H1W 0.837(19) . ?
O1W H2W 0.840(19) . ?
O3 Fe2 2.135(3) 4_565 ?
O3 Fe1 2.145(2) 1_455 ?
O2W H3W 0.851(19) . ?
O2W H4W 0.852(19) . ?
O5 Fe1 2.149(3) 4_565 ?
O5 Fe2 2.182(2) 4_565 ?
O6 Fe2 2.182(2) 4_665 ?
O7 Fe2 2.071(3) 1_554 ?

loop_
_geom_hbond_atom_site_label_D
_geom_hbond_atom_site_label_H
_geom_hbond_atom_site_label_A
_geom_hbond_site_symmetry_A
_geom_hbond_distance_DH
_geom_hbond_distance_HA
_geom_hbond_distance_DA
_geom_hbond_angle_DHA
O1W H1W O2 1_655 0.837(19) 2.20(3) 2.920(4) 145(4)
O1W H2W O7 3_655 0.840(19) 1.94(2) 2.741(4) 160(4)
O1W H2W O4 3_655 0.840(19) 2.65(4) 3.120(4) 117(3)
O2W H3W O7 4_566 0.851(19) 2.55(4) 3.043(4) 118(4)
O2W H4W O5 . 0.852(19) 2.16(3) 2.935(4) 151(4)
O2W H4W O6 . 0.852(19) 2.57(3) 3.204(4) 132(3)
